data_2108313
loop_
_publ_author_name
'Mondal, Pradip Kumar'
'Shukla, Rahul'
'Biswas, Subha'
'Chopra, Deepak'

_publ_section_title
;
 Role of halogen-involved intermolecular interactions and existence of
 isostructurality in the crystal packing of ---CF~3~ and halogen (Cl or Br
 or I) substituted benzamides
;
_journal_coeditor_code AW5013
_journal_issue 6
_journal_name_full 'Acta Crystallographica Section B'
_journal_page_first
;
;
_journal_paper_doi 10.1107/S2052520618013422
_journal_volume 74
_journal_year 2018
_chemical_formula_sum 'C14 H9 Br F3 N O'
_chemical_formula_weight 344.13
_space_group_crystal_system monoclinic
_space_group_IT_number 4
_space_group_name_Hall 'P 2yb'
_space_group_name_H-M_alt 'P 1 21 1'
_symmetry_space_group_name_Hall 'P 2yb'
_symmetry_space_group_name_H-M 'P 1 21 1'
_atom_sites_solution_hydrogens mixed
_audit_creation_method SHELXL-2016/6
_cell_angle_alpha 90
_cell_angle_beta 91.448(5)
_cell_angle_gamma 90
_cell_formula_units_Z 2
_cell_length_a 4.8588(4)
_cell_length_b 4.9939(4)
_cell_length_c 26.0286(19)
_cell_measurement_reflns_used 2029
_cell_measurement_temperature 100(2)
_cell_measurement_theta_max 23.23
_cell_measurement_theta_min 2.35
_cell_volume 631.37(9)
_computing_cell_refinement 'Bruker SAINT'
_computing_data_collection 'Bruker APEX2'
_computing_data_reduction 'Bruker SAINT'
_computing_molecular_graphics 'Bruker SHELXTL'
_computing_publication_material 'Bruker SHELXTL'
_computing_structure_refinement 'SHELXL-2016/6 (Sheldrick, 2016)'
_computing_structure_solution 'SHELXS-97 (Sheldrick, 2008)'
_diffrn_ambient_temperature 100(2)
_diffrn_measured_fraction_theta_full 0.995
_diffrn_measured_fraction_theta_max 0.986
_diffrn_measurement_device_type 'Bruker APEX-II CCD'
_diffrn_measurement_method '\f and \w scans'
_diffrn_radiation_type MoK\a
_diffrn_radiation_wavelength 0.71073
_diffrn_reflns_av_R_equivalents 0.0391
_diffrn_reflns_av_unetI/netI 0.0958
_diffrn_reflns_Laue_measured_fraction_full 0.995
_diffrn_reflns_Laue_measured_fraction_max 0.986
_diffrn_reflns_limit_h_max 6
_diffrn_reflns_limit_h_min -6
_diffrn_reflns_limit_k_max 6
_diffrn_reflns_limit_k_min -5
_diffrn_reflns_limit_l_max 33
_diffrn_reflns_limit_l_min -33
_diffrn_reflns_number 4884
_diffrn_reflns_point_group_measured_fraction_full 0.842
_diffrn_reflns_point_group_measured_fraction_max 0.795
_diffrn_reflns_theta_full 25.242
_diffrn_reflns_theta_max 27.482
_diffrn_reflns_theta_min 2.348
_exptl_absorpt_coefficient_mu 3.286
_exptl_absorpt_correction_T_max 0.7581
_exptl_absorpt_correction_T_min 0.4856
_exptl_absorpt_correction_type multi-scan
_exptl_absorpt_process_details 'SADABS 2014/4'
_exptl_crystal_density_diffrn 1.810
_exptl_crystal_description Plate
_exptl_crystal_F_000 340
_exptl_crystal_size_max 0.280
_exptl_crystal_size_mid 0.250
_exptl_crystal_size_min 0.130
_refine_diff_density_max 0.821
_refine_diff_density_min -1.007
_refine_diff_density_rms 0.121
_refine_ls_abs_structure_details
;
 Flack x determined using 474 quotients [(I+)-(I-)]/[(I+)+(I-)]
 (Parsons, Flack and Wagner, Acta Cryst. B69 (2013) 249-259).
;
_refine_ls_abs_structure_Flack 0.042(14)
_refine_ls_extinction_method none
_refine_ls_goodness_of_fit_ref 0.987
_refine_ls_hydrogen_treatment mixed
_refine_ls_matrix_type full
_refine_ls_number_parameters 184
_refine_ls_number_reflns 2296
_refine_ls_number_restraints 2
_refine_ls_restrained_S_all 0.986
_refine_ls_R_factor_all 0.0665
_refine_ls_R_factor_gt 0.0470
_refine_ls_shift/su_max 0.000
_refine_ls_shift/su_mean 0.000
_refine_ls_structure_factor_coef Fsqd
_refine_ls_weighting_details 'w=1/[\s^2^(Fo^2^)+(0.0187P)^2^] where P=(Fo^2^+2Fc^2^)/3'
_refine_ls_weighting_scheme calc
_refine_ls_wR_factor_gt 0.0712
_refine_ls_wR_factor_ref 0.0758
_reflns_Friedel_coverage 0.444
_reflns_Friedel_fraction_full 0.646
_reflns_Friedel_fraction_max 0.554
_reflns_number_gt 1757
_reflns_number_total 2296
_reflns_threshold_expression 'I > 2\s(I)'
_cod_data_source_file aw5013sup1.cif
_cod_data_source_block PB34
_cod_database_code 2108313
_shelx_shelxl_version_number 2016/6
_shelx_space_group_comment
;
The symmetry employed for this shelxl refinement is uniquely defined
by the following loop, which should always be used as a source of
symmetry information in preference to the above space-group names.
They are only intended as comments.
;
_shelx_estimated_absorpt_t_min 0.460
_shelx_estimated_absorpt_t_max 0.675

loop_
_space_group_symop_operation_xyz
'x, y, z'
'-x, y+1/2, -z'

loop_
_atom_site_label
_atom_site_type_symbol
_atom_site_fract_x
_atom_site_fract_y
_atom_site_fract_z
_atom_site_U_iso_or_equiv
_atom_site_adp_type
_atom_site_occupancy
_atom_site_site_symmetry_order
_atom_site_calc_flag
_atom_site_refinement_flags_posn
_atom_site_refinement_flags_adp
Br1 Br 1.10619(14) 0.1494(2) 0.45569(2) 0.0286(2) Uani 1 1 d . .
F1 F 0.0236(8) 0.2453(7) 0.07439(13) 0.0287(12) Uani 1 1 d . .
F2 F 0.1236(7) 0.6173(11) 0.03756(12) 0.0302(11) Uani 1 1 d . .
F3 F 0.3886(8) 0.2767(8) 0.02918(13) 0.0318(12) Uani 1 1 d . .
O1 O 0.9817(10) 0.9483(10) 0.24447(17) 0.0250(13) Uani 1 1 d . .
N1 N 1.0002(12) 0.5109(11) 0.2684(2) 0.0159(13) Uani 1 1 d D .
H1 H 0.949(14) 0.346(7) 0.264(3) 0.019 Uiso 1 1 d D U
C14 C 0.2356(15) 0.4098(15) 0.0629(3) 0.0211(17) Uani 1 1 d . .
C4 C 0.3987(14) 0.4912(14) 0.1093(2) 0.0158(15) Uani 1 1 d . .
C3 C 0.3835(13) 0.3520(13) 0.1550(2) 0.0192(17) Uani 1 1 d . .
H3 H 0.257443 0.207494 0.157574 0.023 Uiso 1 1 calc R U
C2 C 0.5478(13) 0.4193(14) 0.1966(2) 0.0157(16) Uani 1 1 d . .
H2 H 0.535832 0.320249 0.227597 0.019 Uiso 1 1 calc R U
C1 C 0.7317(11) 0.631(2) 0.1936(2) 0.0144(14) Uani 1 1 d . .
C8 C 0.9154(13) 0.7121(14) 0.2377(2) 0.0185(18) Uani 1 1 d . .
C7 C 1.1513(14) 0.5373(12) 0.3158(2) 0.0162(17) Uani 1 1 d . .
C13 C 1.3616(13) 0.7193(12) 0.3236(2) 0.0185(18) Uani 1 1 d . .
H13 H 1.410376 0.838507 0.296909 0.022 Uiso 1 1 calc R U
C12 C 1.5005(13) 0.7275(13) 0.3703(2) 0.022(2) Uani 1 1 d . .
H12 H 1.647218 0.851044 0.375590 0.026 Uiso 1 1 calc R U
C11 C 1.4274(15) 0.5559(13) 0.4098(3) 0.0230(19) Uani 1 1 d . .
H11 H 1.521550 0.562943 0.442169 0.028 Uiso 1 1 calc R U
C5 C 0.5767(13) 0.7069(14) 0.1059(2) 0.0172(18) Uani 1 1 d . .
H5 H 0.585611 0.806791 0.074941 0.021 Uiso 1 1 calc R U
C6 C 0.7413(14) 0.7757(13) 0.1480(2) 0.0219(18) Uani 1 1 d . .
H6 H 0.862841 0.923967 0.145699 0.026 Uiso 1 1 calc R U
C10 C 1.2199(14) 0.3784(14) 0.4014(2) 0.0200(17) Uani 1 1 d . .
C9 C 1.0790(13) 0.3624(13) 0.3548(2) 0.0163(16) Uani 1 1 d . .
H9 H 0.936000 0.234874 0.349432 0.020 Uiso 1 1 calc R U

loop_
_atom_site_aniso_label
_atom_site_aniso_U_11
_atom_site_aniso_U_22
_atom_site_aniso_U_33
_atom_site_aniso_U_23
_atom_site_aniso_U_13
_atom_site_aniso_U_12
Br1 0.0390(4) 0.0244(4) 0.0224(3) 0.0037(5) 0.0012(2) 0.0051(5)
F1 0.032(2) 0.029(3) 0.025(2) -0.0003(18) -0.0039(16) -0.0117(19)
F2 0.033(2) 0.029(3) 0.0281(19) 0.010(2) -0.0099(15) 0.004(3)
F3 0.033(3) 0.039(3) 0.024(2) -0.0113(18) 0.0027(19) 0.0044(19)
O1 0.035(3) 0.005(3) 0.034(3) 0.003(2) -0.009(2) -0.002(2)
N1 0.021(3) 0.005(3) 0.021(3) -0.001(3) -0.004(3) 0.001(3)
C14 0.020(4) 0.018(5) 0.025(4) 0.001(3) 0.000(3) 0.001(3)
C4 0.018(4) 0.012(4) 0.017(4) -0.003(3) 0.002(3) 0.004(3)
C3 0.020(4) 0.010(4) 0.027(4) -0.001(3) 0.002(3) 0.001(3)
C2 0.018(4) 0.011(4) 0.019(4) 0.003(3) -0.002(3) -0.001(3)
C1 0.016(3) 0.007(4) 0.021(3) 0.000(4) 0.002(2) 0.004(4)
C8 0.023(4) 0.008(6) 0.024(4) -0.003(3) 0.003(3) -0.001(3)
C7 0.023(4) 0.010(4) 0.016(4) -0.002(3) 0.000(3) 0.004(3)
C13 0.028(4) 0.007(5) 0.021(3) -0.001(3) 0.001(3) 0.002(3)
C12 0.014(4) 0.023(6) 0.028(4) -0.006(3) -0.003(3) -0.003(3)
C11 0.027(4) 0.020(5) 0.021(4) -0.006(3) -0.011(3) 0.010(3)
C5 0.026(4) 0.006(6) 0.020(3) 0.000(3) -0.001(3) 0.003(3)
C6 0.024(4) 0.015(5) 0.027(4) 0.001(3) 0.000(3) 0.000(3)
C10 0.031(5) 0.015(5) 0.014(3) 0.002(3) 0.002(3) 0.006(4)
C9 0.018(4) 0.008(4) 0.023(4) -0.002(3) 0.000(3) -0.003(3)

loop_
_atom_type_symbol
_atom_type_description
_atom_type_scat_dispersion_real
_atom_type_scat_dispersion_imag
_atom_type_scat_source
C C 0.0033 0.0016 'International Tables Vol C Tables 4.2.6.8 and 6.1.1.4'
H H 0.0000 0.0000 'International Tables Vol C Tables 4.2.6.8 and 6.1.1.4'
N N 0.0061 0.0033 'International Tables Vol C Tables 4.2.6.8 and 6.1.1.4'
O O 0.0106 0.0060 'International Tables Vol C Tables 4.2.6.8 and 6.1.1.4'
F F 0.0171 0.0103 'International Tables Vol C Tables 4.2.6.8 and 6.1.1.4'
Br Br -0.2901 2.4595 'International Tables Vol C Tables 4.2.6.8 and 6.1.1.4'

loop_
_geom_angle_atom_site_label_1
_geom_angle_atom_site_label_2
_geom_angle_atom_site_label_3
_geom_angle
C8 N1 C7 126.1(6)
C8 N1 H1 124(5)
C7 N1 H1 110(5)
F2 C14 F3 106.6(5)
F2 C14 F1 106.1(6)
F3 C14 F1 106.3(5)
F2 C14 C4 113.0(6)
F3 C14 C4 112.0(6)
F1 C14 C4 112.3(5)
C3 C4 C5 119.5(6)
C3 C4 C14 121.5(6)
C5 C4 C14 118.9(6)
C2 C3 C4 120.9(6)
C2 C3 H3 119.5
C4 C3 H3 119.5
C3 C2 C1 120.4(6)
C3 C2 H2 119.8
C1 C2 H2 119.8
C2 C1 C6 118.5(6)
C2 C1 C8 122.5(6)
C6 C1 C8 119.0(7)
O1 C8 N1 123.8(6)
O1 C8 C1 121.2(7)
N1 C8 C1 115.1(7)
C13 C7 C9 120.4(6)
C13 C7 N1 123.6(6)
C9 C7 N1 116.1(6)
C12 C13 C7 119.7(6)
C12 C13 H13 120.1
C7 C13 H13 120.1
C13 C12 C11 120.3(6)
C13 C12 H12 119.8
C11 C12 H12 119.8
C10 C11 C12 119.1(6)
C10 C11 H11 120.4
C12 C11 H11 120.4
C6 C5 C4 119.5(6)
C6 C5 H5 120.3
C4 C5 H5 120.3
C5 C6 C1 121.1(6)
C5 C6 H6 119.5
C1 C6 H6 119.5
C11 C10 C9 122.0(6)
C11 C10 Br1 120.0(5)
C9 C10 Br1 118.0(5)
C10 C9 C7 118.4(6)
C10 C9 H9 120.8
C7 C9 H9 120.8

loop_
_geom_bond_atom_site_label_1
_geom_bond_atom_site_label_2
_geom_bond_distance
Br1 C10 1.911(6)
F1 C14 1.357(7)
F2 C14 1.337(8)
F3 C14 1.341(7)
O1 C8 1.235(8)
N1 C8 1.342(8)
N1 C7 1.426(8)
N1 H1 0.87(2)
C14 C4 1.484(9)
C4 C3 1.381(8)
C4 C5 1.385(9)
C3 C2 1.371(8)
C3 H3 0.9500
C2 C1 1.389(10)
C2 H2 0.9500
C1 C6 1.391(9)
C1 C8 1.491(9)
C7 C13 1.379(8)
C7 C9 1.391(8)
C13 C12 1.375(8)
C13 H13 0.9500
C12 C11 1.391(8)
C12 H12 0.9500
C11 C10 1.356(9)
C11 H11 0.9500
C5 C6 1.383(8)
C5 H5 0.9500
C6 H6 0.9500
C10 C9 1.380(8)
C9 H9 0.9500

loop_
_geom_torsion_atom_site_label_1
_geom_torsion_atom_site_label_2
_geom_torsion_atom_site_label_3
_geom_torsion_atom_site_label_4
_geom_torsion
F2 C14 C4 C3 137.8(6)
F3 C14 C4 C3 -101.7(7)
F1 C14 C4 C3 17.8(9)
F2 C14 C4 C5 -44.3(8)
F3 C14 C4 C5 76.1(8)
F1 C14 C4 C5 -164.3(6)
C5 C4 C3 C2 -1.9(10)
C14 C4 C3 C2 176.0(6)
C4 C3 C2 C1 0.6(10)
C3 C2 C1 C6 1.1(10)
C3 C2 C1 C8 -179.8(6)
C7 N1 C8 O1 7.3(11)
C7 N1 C8 C1 -172.8(5)
C2 C1 C8 O1 -147.5(7)
C6 C1 C8 O1 31.5(9)
C2 C1 C8 N1 32.6(9)
C6 C1 C8 N1 -148.3(6)
C8 N1 C7 C13 -40.0(10)
C8 N1 C7 C9 141.3(6)
C9 C7 C13 C12 0.0(9)
N1 C7 C13 C12 -178.6(6)
C7 C13 C12 C11 -0.9(9)
C13 C12 C11 C10 0.8(10)
C3 C4 C5 C6 1.5(9)
C14 C4 C5 C6 -176.4(6)
C4 C5 C6 C1 0.2(10)
C2 C1 C6 C5 -1.5(10)
C8 C1 C6 C5 179.4(6)
C12 C11 C10 C9 0.1(10)
C12 C11 C10 Br1 -177.7(5)
C11 C10 C9 C7 -1.0(10)
Br1 C10 C9 C7 176.9(5)
C13 C7 C9 C10 0.9(9)
N1 C7 C9 C10 179.6(6)

_cod_database_fobs_code 2108313
